data_4081828
loop_
_publ_author_name
'Sch\"ar, Marion'
'Saurenz, Dirk'
'Zimmer, Frank'
'Sch\"adlich, Ina'
'Wolmersh\"auser, Gotthelf'
'Demeshko, Serhiy'
'Meyer, Franc'
'Sitzmann, Helmut'
'Heigl, Oliver M.'
'K\"ohler, Frank H.'

_publ_section_title
;
 Paramagnetic 18-Valence-Electron Alkylcyclopentadienylnickel(II) Bromide
 Dimers
;
_journal_issue 21
_journal_name_full Organometallics
_journal_page_first 6298
_journal_paper_doi 10.1021/om400606t
_journal_volume 32
_journal_year 2013
_chemical_formula_sum 'C34 H58 Br2 Ni2'
_chemical_formula_weight 744.04
_chemical_name_systematic
;
 ?
;
_space_group_IT_number 2
_symmetry_cell_setting triclinic
_symmetry_space_group_name_Hall '-P 1'
_symmetry_space_group_name_H-M 'P -1'
_atom_sites_solution_hydrogens geom
_atom_sites_solution_primary direct
_atom_sites_solution_secondary difmap
_audit_creation_method SHELXL-97
_cell_angle_alpha 87.823(9)
_cell_angle_beta 89.489(10)
_cell_angle_gamma 87.799(9)
_cell_formula_units_Z 2
_cell_length_a 10.4462(9)
_cell_length_b 12.4572(9)
_cell_length_c 14.0885(11)
_cell_measurement_temperature 293(2)
_cell_volume 1830.6(3)
_computing_structure_refinement 'SHELXL-97 (Sheldrick, 1997)'
_computing_structure_solution 'SHELXS-97 (Sheldrick, 1990)'
_diffrn_ambient_temperature 293(2)
_diffrn_measured_fraction_theta_full 0.932
_diffrn_measured_fraction_theta_max 0.932
_diffrn_measurement_device_type 'Stoe IPDS'
_diffrn_radiation_monochromator graphite
_diffrn_radiation_source 'fine-focus sealed tube'
_diffrn_radiation_type MoK\a
_diffrn_radiation_wavelength 0.71073
_diffrn_reflns_av_R_equivalents 0.0673
_diffrn_reflns_av_sigmaI/netI 0.0737
_diffrn_reflns_limit_h_max 13
_diffrn_reflns_limit_h_min -13
_diffrn_reflns_limit_k_max 15
_diffrn_reflns_limit_k_min -15
_diffrn_reflns_limit_l_max 17
_diffrn_reflns_limit_l_min -17
_diffrn_reflns_number 18292
_diffrn_reflns_theta_full 26.73
_diffrn_reflns_theta_max 26.73
_diffrn_reflns_theta_min 2.85
_exptl_absorpt_coefficient_mu 3.230
_exptl_absorpt_correction_T_max 0.33928
_exptl_absorpt_correction_T_min 0.19576
_exptl_absorpt_correction_type multi-scan
_exptl_crystal_colour brown
_exptl_crystal_density_diffrn 1.350
_exptl_crystal_density_method 'not measured'
_exptl_crystal_F_000 776
_exptl_crystal_size_max 0.52
_exptl_crystal_size_mid 0.48
_exptl_crystal_size_min 0.44
_refine_diff_density_max 1.160
_refine_diff_density_min -0.917
_refine_diff_density_rms 0.081
_refine_ls_extinction_method none
_refine_ls_goodness_of_fit_ref 1.053
_refine_ls_hydrogen_treatment constr
_refine_ls_matrix_type full
_refine_ls_number_parameters 392
_refine_ls_number_reflns 7251
_refine_ls_number_restraints 39
_refine_ls_restrained_S_all 1.059
_refine_ls_R_factor_all 0.0883
_refine_ls_R_factor_gt 0.0538
_refine_ls_shift/su_max 0.200
_refine_ls_shift/su_mean 0.009
_refine_ls_structure_factor_coef Fsqd
_refine_ls_weighting_details 'calc w=1/[\s^2^(Fo^2^)+(0.0600P)^2^+0.3634P] where P=(Fo^2^+2Fc^2^)/3'
_refine_ls_weighting_scheme calc
_refine_ls_wR_factor_gt 0.1337
_refine_ls_wR_factor_ref 0.1446
_reflns_number_gt 4385
_reflns_number_total 7251
_reflns_threshold_expression >2sigma(I)
_cod_data_source_file om400606t_si_003.cif
_cod_data_source_block 0303
_cod_depositor_comments
;
The following automatic conversions were performed:

'_symmetry_cell_setting' value 'Triclinic' changed to 'triclinic'
according to /home/saulius/struct/CIF-dictionaries/cif_core.dic
dictionary named 'cif_core.dic' version 2.4.2 from 2011-04-26.

Automatic conversion script
Id: cif_fix_values 1891 2012-01-12 08:04:46Z andrius 
;
_cod_database_code 4081828

loop_
_symmetry_equiv_pos_as_xyz
'x, y, z'
'-x, -y, -z'

loop_
_atom_site_label
_atom_site_type_symbol
_atom_site_fract_x
_atom_site_fract_y
_atom_site_fract_z
_atom_site_U_iso_or_equiv
_atom_site_adp_type
_atom_site_occupancy
_atom_site_calc_flag
_atom_site_refinement_flags
_atom_site_disorder_assembly
_atom_site_disorder_group
Ni2 Ni 0.15688(6) 0.24531(5) 0.74183(5) 0.04285(18) Uani 1 d . . .
Ni1 Ni 0.06946(6) -0.01873(5) 0.75608(5) 0.04260(18) Uani 1 d . . .
Br1 Br 0.06706(7) 0.12213(5) 0.63155(5) 0.0719(2) Uani 1 d . . .
Br2 Br 0.15691(7) 0.10583(5) 0.86489(4) 0.0688(2) Uani 1 d . . .
C1 C 0.1234(5) -0.1811(4) 0.7158(4) 0.0413(11) Uani 1 d . . .
C2 C 0.1105(4) -0.1782(4) 0.8185(3) 0.0390(10) Uani 1 d . . .
C3 C -0.0170(5) -0.1454(4) 0.8388(4) 0.0458(12) Uani 1 d . . .
H3 H -0.0506 -0.1372 0.8995 0.055 Uiso 1 calc R . .
C4 C -0.0871(4) -0.1265(4) 0.7535(4) 0.0433(12) Uani 1 d . . .
C5 C -0.0011(5) -0.1496(4) 0.6789(4) 0.0459(12) Uani 1 d . . .
H5 H -0.0218 -0.1452 0.6148 0.055 Uiso 1 calc R . .
C6 C 0.2933(4) 0.3626(4) 0.7823(4) 0.0440(12) Uani 1 d . . .
C7 C 0.2916(5) 0.3552(4) 0.6795(4) 0.0439(12) Uani 1 d . . .
C8 C 0.1636(5) 0.3876(4) 0.6526(4) 0.0467(12) Uani 1 d . . .
H8 H 0.1347 0.3924 0.5903 0.056 Uiso 1 calc R . .
C9 C 0.0877(4) 0.4111(4) 0.7317(4) 0.0424(11) Uani 1 d . . .
C10 C 0.1695(5) 0.3955(4) 0.8112(4) 0.0471(12) Uani 1 d . . .
H10 H 0.1445 0.4056 0.8739 0.057 Uiso 1 calc R . .
C11 C 0.2338(5) -0.2079(4) 0.6490(4) 0.0518(13) Uani 1 d . . .
C12 C 0.3354(6) -0.1211(6) 0.6449(5) 0.077(2) Uani 1 d . . .
H12A H 0.3006 -0.0573 0.6129 0.116 Uiso 1 calc R . .
H12B H 0.4096 -0.1473 0.6109 0.116 Uiso 1 calc R . .
H12C H 0.3592 -0.1049 0.7082 0.116 Uiso 1 calc R . .
C13 C 0.2975(7) -0.3189(5) 0.6752(6) 0.081(2) Uani 1 d . . .
H13A H 0.3380 -0.3164 0.7359 0.122 Uiso 1 calc R . .
H13B H 0.3605 -0.3371 0.6278 0.122 Uiso 1 calc R . .
H13C H 0.2334 -0.3722 0.6780 0.122 Uiso 1 calc R . .
C14 C 0.1859(6) -0.2135(7) 0.5463(5) 0.082(2) Uani 1 d . . .
H14A H 0.1216 -0.2663 0.5438 0.124 Uiso 1 calc R . .
H14B H 0.2563 -0.2330 0.5054 0.124 Uiso 1 calc R . .
H14C H 0.1498 -0.1445 0.5257 0.124 Uiso 1 calc R . .
C21 C 0.2012(5) -0.2111(4) 0.9004(4) 0.0520(13) Uani 1 d . . .
C22 C 0.1546(7) -0.1646(5) 0.9935(4) 0.0703(17) Uani 1 d . . .
H22A H 0.2199 -0.1763 1.0407 0.105 Uiso 1 calc R . .
H22B H 0.0783 -0.1994 1.0144 0.105 Uiso 1 calc R . .
H22C H 0.1362 -0.0889 0.9841 0.105 Uiso 1 calc R . .
C23 C 0.3394(6) -0.1769(6) 0.8855(5) 0.076(2) Uani 1 d . . .
H23A H 0.3396 -0.1014 0.8690 0.115 Uiso 1 calc R . .
H23B H 0.3786 -0.2167 0.8351 0.115 Uiso 1 calc R . .
H23C H 0.3867 -0.1912 0.9430 0.115 Uiso 1 calc R . .
C24 C 0.2011(8) -0.3350(5) 0.9162(5) 0.081(2) Uani 1 d . . .
H24A H 0.2547 -0.3562 0.9692 0.121 Uiso 1 calc R . .
H24B H 0.2333 -0.3688 0.8602 0.121 Uiso 1 calc R . .
H24C H 0.1152 -0.3566 0.9290 0.121 Uiso 1 calc R . .
C41 C -0.2294(5) -0.0945(5) 0.7444(5) 0.0554(14) Uani 1 d . . .
C42 C -0.3037(6) -0.1960(7) 0.7609(7) 0.112(3) Uani 1 d . . .
H42A H -0.3910 -0.1770 0.7766 0.167 Uiso 1 calc R . .
H42B H -0.2658 -0.2386 0.8122 0.167 Uiso 1 calc R . .
H42C H -0.3012 -0.2365 0.7042 0.167 Uiso 1 calc R . .
C43 C -0.2617(7) -0.0538(8) 0.6479(7) 0.111(3) Uani 1 d . . .
H43A H -0.3530 -0.0450 0.6422 0.166 Uiso 1 calc R . .
H43B H -0.2297 -0.1040 0.6026 0.166 Uiso 1 calc R . .
H43C H -0.2234 0.0143 0.6359 0.166 Uiso 1 calc R . .
C44 C -0.2672(8) -0.0124(10) 0.8144(9) 0.176(7) Uani 1 d . . .
H44A H -0.2165 0.0497 0.8040 0.264 Uiso 1 calc R . .
H44B H -0.2532 -0.0418 0.8775 0.264 Uiso 1 calc R . .
H44C H -0.3562 0.0078 0.8067 0.264 Uiso 1 calc R . .
C61 C 0.4018(5) 0.3499(5) 0.8564(4) 0.0588(15) Uani 1 d . . .
C62 C 0.4791(6) 0.4548(5) 0.8511(5) 0.079(2) Uani 1 d . . .
H62A H 0.4214 0.5161 0.8570 0.118 Uiso 1 calc R . .
H62B H 0.5235 0.4601 0.7912 0.118 Uiso 1 calc R . .
H62C H 0.5401 0.4528 0.9018 0.118 Uiso 1 calc R . .
C63 C 0.4941(6) 0.2524(5) 0.8412(5) 0.0766(19) Uani 1 d . . .
H63A H 0.5568 0.2478 0.8908 0.115 Uiso 1 calc R . .
H63B H 0.5364 0.2609 0.7808 0.115 Uiso 1 calc R . .
H63C H 0.4466 0.1879 0.8427 0.115 Uiso 1 calc R . .
C64 C 0.3474(7) 0.3400(6) 0.9557(5) 0.0764(19) Uani 1 d . . .
H64A H 0.2972 0.2771 0.9616 0.115 Uiso 1 calc R . .
H64B H 0.2942 0.4025 0.9681 0.115 Uiso 1 calc R . .
H64C H 0.4161 0.3340 1.0006 0.115 Uiso 1 calc R . .
C71 C 0.3907(5) 0.3230(4) 0.6058(4) 0.0567(14) Uani 1 d . . .
C72 C 0.3385(7) 0.3457(7) 0.5054(5) 0.087(2) Uani 1 d . . .
H72A H 0.2615 0.3074 0.4978 0.130 Uiso 1 calc R . .
H72B H 0.4013 0.3227 0.4595 0.130 Uiso 1 calc R . .
H72C H 0.3200 0.4215 0.4959 0.130 Uiso 1 calc R . .
C73 C 0.4263(7) 0.2017(5) 0.6119(5) 0.0775(19) Uani 1 d . . .
H73A H 0.4719 0.1847 0.6698 0.116 Uiso 1 calc R . .
H73B H 0.4795 0.1833 0.5586 0.116 Uiso 1 calc R . .
H73C H 0.3496 0.1617 0.6113 0.116 Uiso 1 calc R . .
C74 C 0.5119(6) 0.3895(6) 0.6124(6) 0.081(2) Uani 1 d . . .
H74A H 0.4883 0.4647 0.6068 0.122 Uiso 1 calc R . .
H74B H 0.5703 0.3712 0.5620 0.122 Uiso 1 calc R . .
H74C H 0.5525 0.3740 0.6725 0.122 Uiso 1 calc R . .
C91 C -0.0521(5) 0.4487(5) 0.7320(5) 0.0585(15) Uani 1 d . . .
C92 C -0.1239(15) 0.3886(18) 0.6600(17) 0.114(7) Uani 0.522(16) d PDU A 1
H92A H -0.2113 0.4152 0.6578 0.171 Uiso 0.522(16) calc PR A 1
H92B H -0.1213 0.3134 0.6777 0.171 Uiso 0.522(16) calc PR A 1
H92C H -0.0848 0.3989 0.5986 0.171 Uiso 0.522(16) calc PR A 1
C93 C -0.0553(14) 0.5684(10) 0.7022(16) 0.091(6) Uani 0.522(16) d PDU A 1
H93A H -0.0249 0.5768 0.6379 0.136 Uiso 0.522(16) calc PR A 1
H93B H -0.0014 0.6060 0.7434 0.136 Uiso 0.522(16) calc PR A 1
H93C H -0.1415 0.5973 0.7065 0.136 Uiso 0.522(16) calc PR A 1
C94 C -0.1099(16) 0.440(2) 0.8297(13) 0.116(7) Uani 0.522(16) d PDU A 1
H94A H -0.0722 0.4909 0.8694 0.173 Uiso 0.522(16) calc PR A 1
H94B H -0.0938 0.3686 0.8561 0.173 Uiso 0.522(16) calc PR A 1
H94C H -0.2006 0.4547 0.8260 0.173 Uiso 0.522(16) calc PR A 1
C95 C -0.103(2) 0.465(2) 0.6354(14) 0.118(8) Uani 0.478(16) d PDU A 2
H95A H -0.0949 0.3989 0.6029 0.177 Uiso 0.478(16) calc PR A 2
H95B H -0.0550 0.5190 0.6016 0.177 Uiso 0.478(16) calc PR A 2
H95C H -0.1913 0.4883 0.6387 0.177 Uiso 0.478(16) calc PR A 2
C96 C -0.0718(16) 0.5461(16) 0.7923(18) 0.106(8) Uani 0.478(16) d PDU A 2
H96A H -0.0181 0.6022 0.7689 0.160 Uiso 0.478(16) calc PR A 2
H96B H -0.0499 0.5269 0.8570 0.160 Uiso 0.478(16) calc PR A 2
H96C H -0.1599 0.5708 0.7894 0.160 Uiso 0.478(16) calc PR A 2
C97 C -0.1312(13) 0.3577(16) 0.7844(17) 0.101(7) Uani 0.478(16) d PDU A 2
H97A H -0.2211 0.3758 0.7795 0.151 Uiso 0.478(16) calc PR A 2
H97B H -0.1075 0.3519 0.8501 0.151 Uiso 0.478(16) calc PR A 2
H97C H -0.1128 0.2903 0.7553 0.151 Uiso 0.478(16) calc PR A 2

loop_
_atom_site_aniso_label
_atom_site_aniso_U_11
_atom_site_aniso_U_22
_atom_site_aniso_U_33
_atom_site_aniso_U_23
_atom_site_aniso_U_13
_atom_site_aniso_U_12
Ni2 0.0453(4) 0.0359(3) 0.0472(4) 0.0025(3) -0.0059(3) -0.0029(3)
Ni1 0.0452(4) 0.0366(3) 0.0460(4) -0.0004(3) -0.0063(3) -0.0022(3)
Br1 0.1081(5) 0.0497(3) 0.0588(4) 0.0100(3) -0.0371(4) -0.0208(3)
Br2 0.1136(6) 0.0469(3) 0.0470(3) 0.0033(3) -0.0167(4) -0.0191(3)
C1 0.041(2) 0.036(2) 0.047(3) 0.000(2) -0.006(2) 0.001(2)
C2 0.041(2) 0.036(2) 0.040(3) 0.000(2) -0.003(2) 0.0010(19)
C3 0.045(3) 0.046(3) 0.046(3) 0.001(2) 0.001(2) -0.005(2)
C4 0.038(3) 0.044(3) 0.049(3) -0.006(2) 0.000(2) -0.001(2)
C5 0.039(3) 0.045(3) 0.054(3) -0.004(2) -0.011(2) -0.002(2)
C6 0.038(2) 0.039(2) 0.055(3) -0.001(2) -0.009(2) -0.005(2)
C7 0.039(3) 0.038(2) 0.055(3) 0.006(2) -0.002(2) -0.008(2)
C8 0.047(3) 0.040(2) 0.051(3) 0.015(2) -0.013(3) -0.004(2)
C9 0.037(2) 0.035(2) 0.055(3) 0.003(2) -0.007(2) 0.0030(19)
C10 0.050(3) 0.039(2) 0.052(3) -0.007(2) -0.003(2) 0.001(2)
C11 0.049(3) 0.059(3) 0.047(3) -0.004(3) 0.001(3) 0.011(2)
C12 0.056(4) 0.100(5) 0.076(5) 0.003(4) 0.011(3) -0.012(4)
C13 0.083(5) 0.072(4) 0.087(5) -0.011(4) 0.014(4) 0.029(4)
C14 0.065(4) 0.132(6) 0.050(4) -0.024(4) 0.009(3) 0.016(4)
C21 0.062(3) 0.053(3) 0.041(3) 0.005(2) -0.012(3) 0.003(3)
C22 0.093(5) 0.070(4) 0.047(4) -0.002(3) -0.018(3) 0.008(4)
C23 0.051(3) 0.115(6) 0.062(4) 0.005(4) -0.017(3) 0.001(4)
C24 0.120(6) 0.051(3) 0.068(5) 0.015(3) -0.015(4) 0.015(4)
C41 0.038(3) 0.059(3) 0.070(4) -0.007(3) -0.009(3) 0.007(2)
C42 0.043(4) 0.125(7) 0.166(10) 0.020(7) -0.003(5) -0.009(4)
C43 0.055(4) 0.154(8) 0.120(8) 0.027(7) -0.026(5) 0.013(5)
C44 0.077(6) 0.215(12) 0.242(15) -0.155(12) -0.052(7) 0.075(7)
C61 0.052(3) 0.063(3) 0.061(4) -0.010(3) -0.019(3) 0.008(3)
C62 0.057(4) 0.083(4) 0.098(6) -0.016(4) -0.032(4) -0.007(3)
C63 0.069(4) 0.078(4) 0.082(5) -0.004(4) -0.027(4) 0.019(3)
C64 0.081(4) 0.090(5) 0.058(4) 0.005(4) -0.028(4) -0.003(4)
C71 0.052(3) 0.054(3) 0.064(4) -0.001(3) 0.012(3) -0.004(3)
C72 0.086(5) 0.118(6) 0.055(4) -0.004(4) 0.014(4) -0.005(5)
C73 0.077(4) 0.074(4) 0.080(5) -0.014(4) 0.008(4) 0.010(4)
C74 0.065(4) 0.089(5) 0.091(5) -0.003(4) 0.017(4) -0.021(4)
C91 0.037(3) 0.054(3) 0.083(5) 0.003(3) -0.006(3) 0.006(2)
C92 0.048(8) 0.124(13) 0.172(17) -0.044(12) -0.037(10) 0.013(9)
C93 0.068(8) 0.063(7) 0.137(14) 0.018(9) -0.026(9) 0.025(6)
C94 0.068(9) 0.150(16) 0.124(13) 0.009(12) 0.036(9) 0.026(10)
C95 0.072(11) 0.171(17) 0.105(13) 0.033(13) -0.008(10) 0.044(12)
C96 0.065(9) 0.116(13) 0.138(16) -0.039(12) -0.002(10) 0.040(9)
C97 0.039(7) 0.103(11) 0.156(16) 0.032(11) 0.019(9) 0.000(7)

loop_
_atom_type_symbol
_atom_type_description
_atom_type_scat_dispersion_real
_atom_type_scat_dispersion_imag
_atom_type_scat_source
C C 0.0033 0.0016 'International Tables Vol C Tables 4.2.6.8 and 6.1.1.4'
H H 0.0000 0.0000 'International Tables Vol C Tables 4.2.6.8 and 6.1.1.4'
Ni Ni 0.3393 1.1124 'International Tables Vol C Tables 4.2.6.8 and 6.1.1.4'
Br Br -0.2901 2.4595 'International Tables Vol C Tables 4.2.6.8 and 6.1.1.4'

loop_
_geom_angle_atom_site_label_1
_geom_angle_atom_site_label_2
_geom_angle_atom_site_label_3
_geom_angle
C8 Ni2 C10 63.0(2)
C8 Ni2 C7 38.95(19)
C10 Ni2 C7 64.6(2)
C8 Ni2 C9 37.9(2)
C10 Ni2 C9 38.39(19)
C7 Ni2 C9 65.48(19)
C8 Ni2 C6 64.13(19)
C10 Ni2 C6 37.85(19)
C7 Ni2 C6 39.24(19)
C9 Ni2 C6 64.68(18)
C8 Ni2 Br2 169.81(15)
C10 Ni2 Br2 106.86(15)
C7 Ni2 Br2 137.37(14)
C9 Ni2 Br2 134.61(15)
C6 Ni2 Br2 107.38(14)
C8 Ni2 Br1 100.19(14)
C10 Ni2 Br1 155.02(15)
C7 Ni2 Br1 115.02(15)
C9 Ni2 Br1 117.07(13)
C6 Ni2 Br1 153.31(15)
Br2 Ni2 Br1 89.79(3)
C3 Ni1 C5 63.4(2)
C3 Ni1 C4 38.49(19)
C5 Ni1 C4 38.13(19)
C3 Ni1 C2 38.08(19)
C5 Ni1 C2 64.43(19)
C4 Ni1 C2 64.95(18)
C3 Ni1 C1 64.47(19)
C5 Ni1 C1 38.88(18)
C4 Ni1 C1 65.37(18)
C2 Ni1 C1 39.08(18)
C3 Ni1 Br2 108.11(14)
C5 Ni1 Br2 170.10(15)
C4 Ni1 Br2 137.75(14)
C2 Ni1 Br2 105.82(12)
C1 Ni1 Br2 134.15(13)
C3 Ni1 Br1 152.89(14)
C5 Ni1 Br1 100.31(15)
C4 Ni1 Br1 115.37(14)
C2 Ni1 Br1 155.96(14)
C1 Ni1 Br1 117.47(14)
Br2 Ni1 Br1 89.47(3)
Ni1 Br1 Ni2 89.91(3)
Ni2 Br2 Ni1 90.82(3)
C5 C1 C2 105.6(4)
C5 C1 C11 120.5(5)
C2 C1 C11 133.9(4)
C5 C1 Ni1 69.7(3)
C2 C1 Ni1 70.3(3)
C11 C1 Ni1 123.7(3)
C3 C2 C1 107.3(4)
C3 C2 C21 119.5(5)
C1 C2 C21 133.0(5)
C3 C2 Ni1 70.1(3)
C1 C2 Ni1 70.6(3)
C21 C2 Ni1 128.4(3)
C2 C3 C4 110.5(5)
C2 C3 Ni1 71.8(3)
C4 C3 Ni1 71.1(3)
C5 C4 C3 106.1(4)
C5 C4 C41 126.7(5)
C3 C4 C41 127.1(5)
C5 C4 Ni1 70.7(3)
C3 C4 Ni1 70.4(3)
C41 C4 Ni1 126.4(3)
C4 C5 C1 110.5(5)
C4 C5 Ni1 71.2(3)
C1 C5 Ni1 71.4(3)
C10 C6 C7 107.4(4)
C10 C6 C61 119.6(5)
C7 C6 C61 132.8(5)
C10 C6 Ni2 70.2(2)
C7 C6 Ni2 69.8(2)
C61 C6 Ni2 128.8(4)
C8 C7 C6 104.9(5)
C8 C7 C71 121.0(5)
C6 C7 C71 134.1(5)
C8 C7 Ni2 69.7(2)
C6 C7 Ni2 71.0(2)
C71 C7 Ni2 123.2(3)
C9 C8 C7 111.5(5)
C9 C8 Ni2 72.0(3)
C7 C8 Ni2 71.3(3)
C8 C9 C10 105.7(4)
C8 C9 C91 127.1(5)
C10 C9 C91 127.3(5)
C8 C9 Ni2 70.1(3)
C10 C9 Ni2 70.4(3)
C91 C9 Ni2 125.2(3)
C6 C10 C9 110.6(5)
C6 C10 Ni2 71.9(3)
C9 C10 Ni2 71.2(3)
C1 C11 C14 110.5(5)
C1 C11 C12 112.8(5)
C14 C11 C12 105.1(5)
C1 C11 C13 111.4(5)
C14 C11 C13 106.6(5)
C12 C11 C13 110.1(5)
C22 C21 C23 106.8(5)
C22 C21 C2 111.5(5)
C23 C21 C2 114.6(5)
C22 C21 C24 105.8(5)
C23 C21 C24 109.0(6)
C2 C21 C24 108.7(5)
C43 C41 C44 109.8(8)
C43 C41 C42 106.0(6)
C44 C41 C42 111.2(8)
C43 C41 C4 111.9(5)
C44 C41 C4 110.6(5)
C42 C41 C4 107.2(5)
C64 C61 C63 108.2(6)
C64 C61 C6 110.8(5)
C63 C61 C6 113.8(5)
C64 C61 C62 106.7(5)
C63 C61 C62 109.2(5)
C6 C61 C62 107.9(5)
C7 C71 C72 110.5(5)
C7 C71 C73 112.4(5)
C72 C71 C73 105.8(6)
C7 C71 C74 111.3(5)
C72 C71 C74 106.0(5)
C73 C71 C74 110.6(5)
C95 C91 C92 40.7(10)
C95 C91 C94 135.1(11)
C92 C91 C94 112.9(12)
C95 C91 C9 112.0(9)
C92 C91 C9 109.5(8)
C94 C91 C9 111.6(9)
C95 C91 C96 113.4(13)
C92 C91 C96 139.0(10)
C94 C91 C96 58.5(11)
C9 C91 C96 110.5(7)
C95 C91 C93 69.5(12)
C92 C91 C93 109.0(12)
C94 C91 C93 107.1(12)
C9 C91 C93 106.4(7)
C96 C91 C93 50.6(9)
C95 C91 C97 107.8(12)
C92 C91 C97 70.4(11)
C94 C91 C97 47.9(10)
C9 C91 C97 107.7(7)
C96 C91 C97 104.9(12)
C93 C91 C97 143.7(10)

loop_
_geom_bond_atom_site_label_1
_geom_bond_atom_site_label_2
_geom_bond_distance
Ni2 C8 2.137(5)
Ni2 C10 2.152(5)
Ni2 C7 2.159(4)
Ni2 C9 2.162(5)
Ni2 C6 2.174(4)
Ni2 Br2 2.4075(9)
Ni2 Br1 2.4428(9)
Ni1 C3 2.148(5)
Ni1 C5 2.150(5)
Ni1 C4 2.157(4)
Ni1 C2 2.170(5)
Ni1 C1 2.174(5)
Ni1 Br2 2.4303(9)
Ni1 Br1 2.4334(9)
C1 C5 1.439(7)
C1 C2 1.453(7)
C1 C11 1.518(7)
C2 C3 1.409(7)
C2 C21 1.533(7)
C3 C4 1.419(7)
C4 C5 1.407(7)
C4 C41 1.530(7)
C6 C10 1.403(7)
C6 C7 1.455(7)
C6 C61 1.548(7)
C7 C8 1.432(7)
C7 C71 1.514(7)
C8 C9 1.395(7)
C9 C10 1.419(7)
C9 C91 1.516(7)
C11 C14 1.540(8)
C11 C12 1.542(8)
C11 C13 1.545(8)
C21 C22 1.523(8)
C21 C23 1.531(8)
C21 C24 1.551(8)
C41 C43 1.470(10)
C41 C44 1.487(10)
C41 C42 1.518(9)
C61 C64 1.508(9)
C61 C63 1.541(9)
C61 C62 1.562(8)
C71 C72 1.533(9)
C71 C73 1.541(8)
C71 C74 1.545(7)
C91 C95 1.47(2)
C91 C92 1.505(16)
C91 C94 1.499(17)
C91 C96 1.514(17)
C91 C93 1.532(13)
C91 C97 1.584(16)
